data_7156586
loop_
_publ_author_name
'Song, Yong-Xing'
'Du, Da-Ming'

_publ_section_title
;
 Asymmetric synthesis of highly functionalized spirothiazolidinone
 tetrahydroquinolines via a squaramide-catalyzed cascade reaction.
;
_journal_issue 48
_journal_name_full 'Organic &amp; biomolecular chemistry'
_journal_page_first 9390
_journal_page_last 9401
_journal_paper_doi 10.1039/c8ob02731e
_journal_volume 16
_journal_year 2018
_chemical_absolute_configuration ad
_chemical_formula_moiety 'C36 H32 N2 O7 S3'
_chemical_formula_sum 'C36 H32 N2 O7 S3'
_chemical_formula_weight 700.81
_chemical_melting_point 474.5(15)
_chemical_name_systematic
'Ethyl (2R,3R,4R)-4-(2-(4-methoxyphenyl)-2-oxoethyl)-4'-oxo-3'-phenyl-2'-thioxo-1-tosyl-1,4-dihydro-2H-spiro[quinoline-3,5'-thiazolidine]-2-carboxylate'
_space_group_crystal_system monoclinic
_space_group_IT_number 4
_space_group_name_Hall 'P 2yb'
_space_group_name_H-M_alt 'P 1 21 1'
_symmetry_space_group_name_Hall 'P 2yb'
_symmetry_space_group_name_H-M 'P 1 21 1'
_atom_sites_solution_hydrogens geom
_atom_sites_solution_primary direct
_audit_creation_date 2018-11-19
_audit_creation_method
;
Olex2 1.2
(compiled 2018.05.29 svn.r3508 for OlexSys, GUI svn.r5506)
;
_audit_update_record
;
2018-11-20 deposited with the CCDC.
2018-11-21 downloaded from the CCDC.
;
_cell_angle_alpha 90
_cell_angle_beta 100.433(4)
_cell_angle_gamma 90
_cell_formula_units_Z 4
_cell_length_a 8.6715(11)
_cell_length_b 18.093(2)
_cell_length_c 22.594(3)
_cell_measurement_reflns_used 9508
_cell_measurement_temperature 296(2)
_cell_measurement_theta_max 21.32
_cell_measurement_theta_min 2.39
_cell_volume 3486.2(7)
_computing_cell_refinement 'SAINT v8.34A (Bruker, 2013)'
_computing_data_reduction 'SAINT v8.34A (Bruker, 2013)'
_computing_molecular_graphics 'Olex2 (Dolomanov et al., 2009)'
_computing_publication_material 'Olex2 (Dolomanov et al., 2009)'
_computing_structure_refinement 'ShelXL (Sheldrick, 2015)'
_computing_structure_solution 'ShelXS (Sheldrick, 2008)'
_diffrn_ambient_temperature 296.15
_diffrn_measured_fraction_theta_full 0.992
_diffrn_measured_fraction_theta_max 0.992
_diffrn_measurement_device_type 'Bruker APEX-II CCD'
_diffrn_measurement_method 'phi and omega scans'
_diffrn_radiation_monochromator graphite
_diffrn_radiation_type MoK\a
_diffrn_radiation_wavelength 0.71073
_diffrn_reflns_av_R_equivalents 0.0336
_diffrn_reflns_av_unetI/netI 0.0421
_diffrn_reflns_Laue_measured_fraction_full 0.992
_diffrn_reflns_Laue_measured_fraction_max 0.992
_diffrn_reflns_limit_h_max 10
_diffrn_reflns_limit_h_min -10
_diffrn_reflns_limit_k_max 21
_diffrn_reflns_limit_k_min -21
_diffrn_reflns_limit_l_max 26
_diffrn_reflns_limit_l_min -26
_diffrn_reflns_number 33508
_diffrn_reflns_point_group_measured_fraction_full 0.989
_diffrn_reflns_point_group_measured_fraction_max 0.989
_diffrn_reflns_theta_full 24.815
_diffrn_reflns_theta_max 24.815
_diffrn_reflns_theta_min 1.833
_exptl_absorpt_coefficient_mu 0.264
_exptl_absorpt_correction_T_max 0.7451
_exptl_absorpt_correction_T_min 0.6903
_exptl_absorpt_correction_type multi-scan
_exptl_absorpt_process_details 'SADABS 2014/5'
_exptl_crystal_colour colorless
_exptl_crystal_density_diffrn 1.335
_exptl_crystal_description block
_exptl_crystal_F_000 1464
_exptl_crystal_recrystallization_method 'Re-crystallisation from solvent: Petroleum ether-Ethyl acetate'
_exptl_crystal_size_max 0.23
_exptl_crystal_size_mid 0.21
_exptl_crystal_size_min 0.2
_refine_diff_density_max 0.194
_refine_diff_density_min -0.288
_refine_diff_density_rms 0.034
_refine_ls_abs_structure_details
;
 Flack x determined using 3762 quotients [(I+)-(I-)]/[(I+)+(I-)]
 (Parsons, Flack and Wagner, Acta Cryst. B69 (2013) 249-259).
;
_refine_ls_abs_structure_Flack -0.03(2)
_refine_ls_extinction_method none
_refine_ls_goodness_of_fit_ref 1.020
_refine_ls_hydrogen_treatment constr
_refine_ls_matrix_type full
_refine_ls_number_parameters 926
_refine_ls_number_reflns 11918
_refine_ls_number_restraints 254
_refine_ls_restrained_S_all 1.022
_refine_ls_R_factor_all 0.0571
_refine_ls_R_factor_gt 0.0380
_refine_ls_shift/su_max 0.001
_refine_ls_shift/su_mean 0.000
_refine_ls_structure_factor_coef Fsqd
_refine_ls_weighting_details 'w=1/[\s^2^(Fo^2^)+(0.0401P)^2^+0.3121P] where P=(Fo^2^+2Fc^2^)/3'
_refine_ls_weighting_scheme calc
_refine_ls_wR_factor_gt 0.0789
_refine_ls_wR_factor_ref 0.0869
_reflns_Friedel_coverage 0.927
_reflns_Friedel_fraction_full 0.987
_reflns_Friedel_fraction_max 0.987
_reflns_number_gt 9410
_reflns_number_total 11918
_reflns_threshold_expression 'I > 2\s(I)'
_cod_data_source_file c8ob02731e2.cif
_cod_data_source_block mo_20180822_ddm_syx_411_0m
_cod_depositor_comments
;
The following automatic conversions were performed:

'_chemical_melting_point' value '473-476' was changed to '474.5(15)'
- the average value was taken and precision was estimated.

Automatic conversion script
Id: cif_fix_values 4973 2017-02-22 13:04:09Z antanas 

 Adding full bibliography for 7156586.cif.
;
_cod_original_cell_volume 3486.2(8)
_cod_database_code 7156586
_shelx_shelxl_version_number 2018/3
_shelx_space_group_comment
;
The symmetry employed for this shelxl refinement is uniquely defined
by the following loop, which should always be used as a source of
symmetry information in preference to the above space-group names.
They are only intended as comments.
;
_shelx_estimated_absorpt_t_max 0.949
_shelx_estimated_absorpt_t_min 0.942
_olex2_refinement_description
;
1. Fixed Uiso
 At 1.2 times of:
  All C(H) groups, All C(H,H) groups
 At 1.5 times of:
  All C(H,H,H) groups
2. Restrained distances
 C60A-C59A = C60-C59 = C61A-C60A = C61-C60 = C61A-C56A = C61-C56 = C57-C56 =
 C57A-C56A = C58A-C57A = C58-C57 = C59A-C58A = C59-C58
 1.39 with sigma of 0.02
 C60A-C59A
 1.39 with sigma of 0.01
3. Uiso/Uaniso restraints and constraints
C56 \\sim C57 \\sim C58 \\sim C59 \\sim C60 \\sim C61 \\sim C61A \\sim C60A
\\sim C59A \\sim C58A \\sim C57A \\sim C56A: within 1.7A with sigma of 0.01 and
sigma for terminal atoms of 0.01
Uanis(C56) \\sim Ueq, Uanis(C57) \\sim Ueq, Uanis(C58) \\sim Ueq, Uanis(C59)
\\sim Ueq, Uanis(C60) \\sim Ueq, Uanis(C61) \\sim Ueq, Uanis(C61A) \\sim Ueq,
Uanis(C60A) \\sim Ueq, Uanis(C59A) \\sim Ueq, Uanis(C58A) \\sim Ueq,
Uanis(C57A) \\sim Ueq, Uanis(C56A) \\sim Ueq: with sigma of 0.01 and sigma for
terminal atoms of 0.02
4. Others
 Sof(C61A)=Sof(H61A)=Sof(C60A)=Sof(H60A)=Sof(C59A)=Sof(H59A)=Sof(C58A)=
 Sof(H58A)=Sof(C57A)=Sof(H57A)=Sof(C56A)=1-FVAR(1)
 Sof(C56)=Sof(C57)=Sof(H57)=Sof(C58)=Sof(H58)=Sof(C59)=Sof(H59)=Sof(C60)=
 Sof(H60)=Sof(C61)=Sof(H61)=FVAR(1)
5.a Ternary CH refined with riding coordinates:
 C10(H10), C26(H26), C46(H46), C62(H62)
5.b Secondary CH2 refined with riding coordinates:
 C9(H9A,H9B), C28(H28A,H28B), C45(H45A,H45B), C64(H64A,H64B)
5.c Aromatic/amide H refined with riding coordinates:
 C3(H3), C4(H4), C6(H6), C7(H7), C12(H12), C13(H13), C14(H14), C15(H15),
 C21(H21), C22(H22), C23(H23), C24(H24), C25(H25), C31(H31), C32(H32), C34(H34),
  C35(H35), C39(H39), C40(H40), C42(H42), C43(H43), C48(H48), C49(H49),
 C50(H50), C51(H51), C57(H57), C58(H58), C59(H59), C60(H60), C61(H61), C67(H67),
  C68(H68), C70(H70), C71(H71), C61A(H61A), C60A(H60A), C59A(H59A), C58A(H58A),
 C57A(H57A)
5.d Idealised Me refined as rotating group:
 C1(H1A,H1B,H1C), C29(H29A,H29B,H29C), C36(H36A,H36B,H36C), C37(H37A,H37B,
 H37C), C65(H65A,H65B,H65C), C72(H72A,H72B,H72C)
;
_olex2_submission_special_instructions 'No special instructions were received'

loop_
_space_group_symop_operation_xyz
'x, y, z'
'-x, y+1/2, -z'

loop_
_atom_site_label
_atom_site_type_symbol
_atom_site_fract_x
_atom_site_fract_y
_atom_site_fract_z
_atom_site_U_iso_or_equiv
_atom_site_adp_type
_atom_site_occupancy
_atom_site_site_symmetry_order
_atom_site_calc_flag
_atom_site_refinement_flags_posn
_atom_site_refinement_flags_adp
_atom_site_refinement_flags_occupancy
_atom_site_disorder_assembly
_atom_site_disorder_group
S1 S 0.54596(12) 0.64850(6) 0.09503(5) 0.0506(3) Uani 1 1 d . . . . .
S2 S 0.46132(17) 0.54609(8) 0.18495(7) 0.0847(5) Uani 1 1 d . . . . .
S3 S 0.53653(12) 0.91122(6) 0.00479(5) 0.0492(3) Uani 1 1 d . . . . .
O1 O -0.1965(4) 0.40793(18) -0.18552(16) 0.0776(10) Uani 1 1 d . . . . .
O2 O 0.2242(4) 0.69295(18) -0.12406(14) 0.0721(10) Uani 1 1 d . . . . .
O3 O 0.1542(3) 0.75331(17) 0.07813(13) 0.0571(8) Uani 1 1 d . . . . .
O4 O 0.6526(3) 0.92745(17) -0.03044(13) 0.0638(8) Uani 1 1 d . . . . .
O5 O 0.5235(3) 0.95509(17) 0.05627(13) 0.0625(8) Uani 1 1 d . . . . .
O6 O 0.5059(4) 0.7858(2) 0.18044(13) 0.0711(9) Uani 1 1 d . . . . .
O7 O 0.7141(4) 0.8275(2) 0.14337(13) 0.0774(10) Uani 1 1 d . . . . .
N1 N 0.2786(4) 0.65446(18) 0.12980(13) 0.0450(8) Uani 1 1 d . . . . .
N2 N 0.5698(4) 0.82572(18) 0.02952(14) 0.0432(8) Uani 1 1 d . . . . .
C1 C -0.2928(7) 0.4126(3) -0.2434(3) 0.100(2) Uani 1 1 d . . . . .
H1A H -0.228572 0.421929 -0.273042 0.150 Uiso 1 1 calc GR . . . .
H1B H -0.366898 0.452066 -0.243851 0.150 Uiso 1 1 calc GR . . . .
H1C H -0.348046 0.366784 -0.252525 0.150 Uiso 1 1 calc GR . . . .
C2 C -0.1037(5) 0.4666(2) -0.1659(2) 0.0527(11) Uani 1 1 d . . . . .
C3 C -0.0111(5) 0.4584(2) -0.10954(19) 0.0550(11) Uani 1 1 d . . . . .
H3 H -0.016244 0.414955 -0.087993 0.066 Uiso 1 1 calc R . . . .
C4 C 0.0878(5) 0.5137(2) -0.08545(17) 0.0470(10) Uani 1 1 d . . . . .
H4 H 0.148823 0.507601 -0.047454 0.056 Uiso 1 1 calc R . . . .
C5 C 0.0985(4) 0.5791(2) -0.11684(17) 0.0413(9) Uani 1 1 d . . . . .
C6 C 0.0061(5) 0.5862(2) -0.17299(18) 0.0508(10) Uani 1 1 d . . . . .
H6 H 0.013301 0.629142 -0.194962 0.061 Uiso 1 1 calc R . . . .
C7 C -0.0964(5) 0.5316(2) -0.19747(19) 0.0589(12) Uani 1 1 d . . . . .
H7 H -0.160099 0.538375 -0.234857 0.071 Uiso 1 1 calc R . . . .
C8 C 0.2024(4) 0.6412(2) -0.09283(17) 0.0459(10) Uani 1 1 d . . . . .
C9 C 0.2761(4) 0.6409(2) -0.02674(16) 0.0442(9) Uani 1 1 d . . . . .
H9A H 0.342354 0.597585 -0.018288 0.053 Uiso 1 1 calc R . . . .
H9B H 0.193980 0.637393 -0.002896 0.053 Uiso 1 1 calc R . . . .
C10 C 0.3740(4) 0.7098(2) -0.00787(16) 0.0407(9) Uani 1 1 d . . . . .
H10 H 0.313608 0.752745 -0.025463 0.049 Uiso 1 1 calc R . . . .
C11 C 0.5330(4) 0.7121(2) -0.02765(17) 0.0436(9) Uani 1 1 d . . . . .
C12 C 0.5927(5) 0.6564(3) -0.05852(19) 0.0563(11) Uani 1 1 d . . . . .
H12 H 0.530506 0.615756 -0.072062 0.068 Uiso 1 1 calc R . . . .
C13 C 0.7442(6) 0.6603(3) -0.0695(2) 0.0727(14) Uani 1 1 d . . . . .
H13 H 0.782705 0.622690 -0.090894 0.087 Uiso 1 1 calc R . . . .
C14 C 0.8388(6) 0.7199(3) -0.0490(2) 0.0739(15) Uani 1 1 d . . . . .
H14 H 0.939656 0.722962 -0.057409 0.089 Uiso 1 1 calc R . . . .
C15 C 0.7835(5) 0.7745(3) -0.0160(2) 0.0596(12) Uani 1 1 d . . . . .
H15 H 0.848292 0.813489 -0.000423 0.072 Uiso 1 1 calc R . . . .
C16 C 0.6312(4) 0.7710(2) -0.00614(17) 0.0457(10) Uani 1 1 d . . . . .
C17 C 0.4124(4) 0.7211(2) 0.06131(16) 0.0391(9) Uani 1 1 d . . . . .
C18 C 0.2670(5) 0.7137(2) 0.08963(17) 0.0427(9) Uani 1 1 d . . . . .
C19 C 0.4177(5) 0.6161(2) 0.13928(18) 0.0530(11) Uani 1 1 d . . . . .
C20 C 0.1518(4) 0.6375(2) 0.16128(18) 0.0467(10) Uani 1 1 d . . . . .
C21 C 0.0305(5) 0.5950(3) 0.1336(2) 0.0598(12) Uani 1 1 d . . . . .
H21 H 0.029350 0.576998 0.094923 0.072 Uiso 1 1 calc R . . . .
C22 C -0.0917(5) 0.5787(3) 0.1636(3) 0.0692(14) Uani 1 1 d . . . . .
H22 H -0.175480 0.549996 0.144952 0.083 Uiso 1 1 calc R . . . .
C23 C -0.0889(6) 0.6046(3) 0.2198(3) 0.0817(16) Uani 1 1 d . . . . .
H23 H -0.171361 0.594273 0.239672 0.098 Uiso 1 1 calc R . . . .
C24 C 0.0339(7) 0.6456(4) 0.2471(3) 0.109(2) Uani 1 1 d . . . . .
H24 H 0.037194 0.661997 0.286323 0.131 Uiso 1 1 calc R . . . .
C25 C 0.1543(6) 0.6633(4) 0.2172(2) 0.0838(17) Uani 1 1 d . . . . .
H25 H 0.236807 0.692957 0.235722 0.101 Uiso 1 1 calc R . . . .
C26 C 0.4796(4) 0.8002(2) 0.07472(16) 0.0421(9) Uani 1 1 d . . . . .
H26 H 0.389509 0.833490 0.072248 0.050 Uiso 1 1 calc R . . . .
C27 C 0.5688(5) 0.8040(2) 0.1395(2) 0.0549(11) Uani 1 1 d . . . . .
C28 C 0.8100(8) 0.8325(5) 0.2045(3) 0.117(3) Uani 1 1 d . . . . .
H28A H 0.787803 0.790626 0.228435 0.140 Uiso 1 1 calc R . . . .
H28B H 0.920439 0.831279 0.202003 0.140 Uiso 1 1 calc R . . . .
C29 C 0.7747(10) 0.9003(6) 0.2330(3) 0.152(4) Uani 1 1 d . . . . .
H29A H 0.784434 0.941264 0.206852 0.229 Uiso 1 1 calc GR . . . .
H29B H 0.846672 0.906525 0.270241 0.229 Uiso 1 1 calc GR . . . .
H29C H 0.669488 0.898288 0.240665 0.229 Uiso 1 1 calc GR . . . .
C30 C 0.3504(5) 0.9091(2) -0.04218(17) 0.0451(9) Uani 1 1 d . . . . .
C31 C 0.2199(5) 0.9285(2) -0.01894(19) 0.0546(11) Uani 1 1 d . . . . .
H31 H 0.230232 0.946328 0.020180 0.066 Uiso 1 1 calc R . . . .
C32 C 0.0728(5) 0.9210(3) -0.0546(2) 0.0598(12) Uani 1 1 d . . . . .
H32 H -0.015219 0.934858 -0.039078 0.072 Uiso 1 1 calc R . . . .
C33 C 0.0539(5) 0.8938(3) -0.1117(2) 0.0584(12) Uani 1 1 d . . . . .
C34 C 0.1877(6) 0.8758(3) -0.1340(2) 0.0650(13) Uani 1 1 d . . . . .
H34 H 0.177546 0.858115 -0.173190 0.078 Uiso 1 1 calc R . . . .
C35 C 0.3357(5) 0.8833(3) -0.0998(2) 0.0581(12) Uani 1 1 d . . . . .
H35 H 0.424120 0.870971 -0.115621 0.070 Uiso 1 1 calc R . . . .
C36 C -0.1073(6) 0.8864(4) -0.1500(3) 0.0905(18) Uani 1 1 d . . . . .
H36A H -0.183424 0.879193 -0.124491 0.136 Uiso 1 1 calc GR . . . .
H36B H -0.108864 0.844803 -0.176438 0.136 Uiso 1 1 calc GR . . . .
H36C H -0.132179 0.930548 -0.173359 0.136 Uiso 1 1 calc GR . . . .
S4 S 0.91673(16) 0.12774(6) 0.33975(5) 0.0643(3) Uani 1 1 d . . . . .
S5 S 1.0570(3) 0.24995(9) 0.28120(7) 0.1138(7) Uani 1 1 d . . . . .
S6 S 0.46647(14) 0.01074(7) 0.43334(6) 0.0649(3) Uani 1 1 d . . . . .
O8 O 1.6751(4) 0.2643(2) 0.66249(15) 0.0762(9) Uani 1 1 d . . . . .
O9 O 0.9886(4) 0.14485(18) 0.57988(13) 0.0654(8) Uani 1 1 d . . . . .
O10 O 0.7032(4) 0.26164(17) 0.43009(15) 0.0696(9) Uani 1 1 d . . . . .
O11 O 0.3654(4) 0.0740(2) 0.42680(17) 0.0834(11) Uani 1 1 d . . . . .
O12 O 0.4141(4) -0.0563(2) 0.40342(16) 0.0875(11) Uani 1 1 d . . . . .
O13 O 0.5314(6) 0.0524(3) 0.28955(18) 0.1238(18) Uani 1 1 d . . . . .
O14 O 0.5514(4) 0.1751(2) 0.29292(14) 0.0816(10) Uani 1 1 d . . . . .
N3 N 0.8641(4) 0.26524(19) 0.36056(15) 0.0550(9) Uani 1 1 d . . . . .
N4 N 0.6287(4) 0.03888(19) 0.41120(16) 0.0580(10) Uani 1 1 d . . . . .
C37 C 1.7912(6) 0.2901(3) 0.6301(3) 0.0804(16) Uani 1 1 d . . . . .
H37A H 1.813011 0.252353 0.602936 0.121 Uiso 1 1 calc GR . . . .
H37B H 1.885449 0.301880 0.657906 0.121 Uiso 1 1 calc GR . . . .
H37C H 1.753338 0.333550 0.607682 0.121 Uiso 1 1 calc GR . . . .
C38 C 1.5338(5) 0.2430(2) 0.6309(2) 0.0550(11) Uani 1 1 d . . . . .
C39 C 1.4969(5) 0.2394(2) 0.5693(2) 0.0524(11) Uani 1 1 d . . . . .
H39 H 1.569796 0.253814 0.545981 0.063 Uiso 1 1 calc R . . . .
C40 C 1.3504(5) 0.2141(2) 0.54196(19) 0.0506(10) Uani 1 1 d . . . . .
H40 H 1.325937 0.212124 0.500180 0.061 Uiso 1 1 calc R . . . .
C41 C 1.2396(5) 0.1918(2) 0.57529(18) 0.0452(10) Uani 1 1 d . . . . .
C42 C 1.2789(6) 0.1978(3) 0.6381(2) 0.0635(13) Uani 1 1 d . . . . .
H42 H 1.205402 0.184675 0.661474 0.076 Uiso 1 1 calc R . . . .
C43 C 1.4237(6) 0.2227(3) 0.6658(2) 0.0669(13) Uani 1 1 d . . . . .
H43 H 1.448059 0.225946 0.707519 0.080 Uiso 1 1 calc R . . . .
C44 C 1.0817(5) 0.1632(2) 0.54860(18) 0.0454(10) Uani 1 1 d . . . . .
C45 C 1.0365(5) 0.1610(2) 0.48081(18) 0.0531(10) Uani 1 1 d . . . . .
H45A H 1.120374 0.137751 0.464395 0.064 Uiso 1 1 calc R . . . .
H45B H 1.025188 0.211188 0.465605 0.064 Uiso 1 1 calc R . . . .
C46 C 0.8841(5) 0.1190(2) 0.45881(18) 0.0457(10) Uani 1 1 d . . . . .
H46 H 0.815400 0.127376 0.488166 0.055 Uiso 1 1 calc R . . . .
C47 C 0.9031(5) 0.0366(2) 0.4533(2) 0.0513(11) Uani 1 1 d . . . . .
C48 C 1.0408(6) -0.0016(3) 0.4701(2) 0.0683(13) Uani 1 1 d . . . . .
H48 H 1.130958 0.023720 0.487543 0.082 Uiso 1 1 calc R . . . .
C49 C 1.0482(7) -0.0766(3) 0.4617(3) 0.0912(18) Uani 1 1 d . . . . .
H49 H 1.141561 -0.101935 0.474561 0.109 Uiso 1 1 calc R . . . .
C50 C 0.9159(8) -0.1143(3) 0.4340(3) 0.0887(18) Uani 1 1 d . . . . .
H50 H 0.921353 -0.164958 0.427727 0.106 Uiso 1 1 calc R . . . .
C51 C 0.7766(7) -0.0777(3) 0.4157(2) 0.0755(15) Uani 1 1 d . . . . .
H51 H 0.688268 -0.103140 0.396652 0.091 Uiso 1 1 calc R . . . .
C52 C 0.7696(5) -0.0025(2) 0.4262(2) 0.0551(11) Uani 1 1 d . . . . .
C53 C 0.7960(5) 0.1465(2) 0.39716(17) 0.0484(10) Uani 1 1 d . . . . .
C54 C 0.7779(5) 0.2300(2) 0.3980(2) 0.0518(11) Uani 1 1 d . . . . .
C55 C 0.9459(6) 0.2209(3) 0.3271(2) 0.0675(14) Uani 1 1 d . . . . .
C56 C 0.860(3) 0.3466(14) 0.3565(13) 0.058(3) Uani 0.605(15) 1 d D U P A 1
C57 C 0.984(2) 0.3879(9) 0.3848(7) 0.072(3) Uani 0.605(15) 1 d D U P A 1
H57 H 1.075577 0.365980 0.404723 0.087 Uiso 0.605(15) 1 calc R . P A 1
C58 C 0.9655(18) 0.4647(8) 0.3825(8) 0.080(3) Uani 0.605(15) 1 d D U P A 1
H58 H 1.044357 0.493433 0.404632 0.096 Uiso 0.605(15) 1 calc R . P A 1
C59 C 0.8434(17) 0.4988(8) 0.3509(6) 0.083(3) Uani 0.605(15) 1 d D U P A 1
H59 H 0.842907 0.549987 0.347180 0.100 Uiso 0.605(15) 1 calc R . P A 1
C60 C 0.7236(17) 0.4601(6) 0.3249(5) 0.089(3) Uani 0.605(15) 1 d D U P A 1
H60 H 0.635114 0.483906 0.304049 0.107 Uiso 0.605(15) 1 calc R . P A 1
C61 C 0.7272(15) 0.3833(6) 0.3283(5) 0.077(3) Uani 0.605(15) 1 d D U P A 1
H61 H 0.638942 0.356326 0.311323 0.092 Uiso 0.605(15) 1 calc R . P A 1
C62 C 0.6308(5) 0.1116(2) 0.38362(19) 0.0564(11) Uani 1 1 d . . . . .
H62 H 0.560882 0.143566 0.401783 0.068 Uiso 1 1 calc R . . . .
C63 C 0.5649(6) 0.1075(3) 0.3166(2) 0.0763(15) Uani 1 1 d . . . . .
C64 C 0.4956(10) 0.1785(4) 0.2270(2) 0.120(3) Uani 1 1 d . . . . .
H64A H 0.571141 0.154805 0.206400 0.145 Uiso 1 1 calc R . . . .
H64B H 0.396579 0.152518 0.216554 0.145 Uiso 1 1 calc R . . . .
C65 C 0.4763(10) 0.2531(4) 0.2090(3) 0.128(3) Uani 1 1 d . . . . .
H65A H 0.425001 0.255425 0.167662 0.192 Uiso 1 1 calc GR . . . .
H65B H 0.577061 0.276466 0.213388 0.192 Uiso 1 1 calc GR . . . .
H65C H 0.413540 0.278092 0.233693 0.192 Uiso 1 1 calc GR . . . .
C66 C 0.5268(5) -0.0097(2) 0.5094(2) 0.0559(11) Uani 1 1 d . . . . .
C67 C 0.5724(6) 0.0463(3) 0.5496(2) 0.0728(14) Uani 1 1 d . . . . .
H67 H 0.568395 0.095089 0.536382 0.087 Uiso 1 1 calc R . . . .
C68 C 0.6236(8) 0.0308(3) 0.6093(3) 0.0875(17) Uani 1 1 d . . . . .
H68 H 0.653808 0.069248 0.636182 0.105 Uiso 1 1 calc R . . . .
C69 C 0.6312(8) -0.0413(4) 0.6301(3) 0.0923(18) Uani 1 1 d . . . . .
C70 C 0.5833(8) -0.0967(3) 0.5891(3) 0.0989(19) Uani 1 1 d . . . . .
H70 H 0.584746 -0.145348 0.602471 0.119 Uiso 1 1 calc R . . . .
C71 C 0.5333(7) -0.0819(3) 0.5289(2) 0.0751(14) Uani 1 1 d . . . . .
H71 H 0.504367 -0.120278 0.501777 0.090 Uiso 1 1 calc R . . . .
C72 C 0.6978(11) -0.0590(5) 0.6960(3) 0.144(3) Uani 1 1 d . . . . .
H72A H 0.803538 -0.076424 0.699372 0.217 Uiso 1 1 calc GR . . . .
H72B H 0.634845 -0.096417 0.710089 0.217 Uiso 1 1 calc GR . . . .
H72C H 0.696705 -0.015108 0.719826 0.217 Uiso 1 1 calc GR . . . .
C61A C 0.786(2) 0.3718(9) 0.3062(9) 0.076(4) Uani 0.395(15) 1 d D U P A 2
H61A H 0.725034 0.343448 0.276447 0.091 Uiso 0.395(15) 1 calc R . P A 2
C60A C 0.795(2) 0.4496(9) 0.3027(8) 0.089(3) Uani 0.395(15) 1 d D U P A 2
H60A H 0.733706 0.475203 0.271306 0.107 Uiso 0.395(15) 1 calc R . P A 2
C59A C 0.899(2) 0.4879(12) 0.3477(10) 0.082(4) Uani 0.395(15) 1 d D U P A 2
H59A H 0.896896 0.539269 0.347561 0.099 Uiso 0.395(15) 1 calc R . P A 2
C58A C 1.006(3) 0.4523(13) 0.3921(12) 0.077(4) Uani 0.395(15) 1 d D U P A 2
H58A H 1.089695 0.476736 0.415641 0.092 Uiso 0.395(15) 1 calc R . P A 2
C57A C 0.978(4) 0.3782(14) 0.3986(11) 0.072(4) Uani 0.395(15) 1 d D U P A 2
H57A H 1.030910 0.352880 0.431970 0.086 Uiso 0.395(15) 1 calc R . P A 2
C56A C 0.873(6) 0.342(2) 0.357(2) 0.064(4) Uani 0.395(15) 1 d D U P A 2

loop_
_atom_site_aniso_label
_atom_site_aniso_U_11
_atom_site_aniso_U_22
_atom_site_aniso_U_33
_atom_site_aniso_U_23
_atom_site_aniso_U_13
_atom_site_aniso_U_12
S1 0.0380(5) 0.0616(7) 0.0521(6) 0.0153(5) 0.0077(5) 0.0060(5)
S2 0.0676(8) 0.0907(10) 0.0957(10) 0.0520(9) 0.0147(8) 0.0052(7)
S3 0.0477(6) 0.0472(6) 0.0520(6) 0.0025(5) 0.0071(5) -0.0101(5)
O1 0.078(2) 0.0572(19) 0.086(2) -0.0051(18) -0.0182(19) -0.0127(18)
O2 0.090(2) 0.065(2) 0.0537(18) 0.0159(16) -0.0084(17) -0.0251(18)
O3 0.0403(16) 0.067(2) 0.0654(19) 0.0092(16) 0.0126(14) 0.0052(16)
O4 0.0554(18) 0.067(2) 0.071(2) 0.0125(16) 0.0184(15) -0.0168(15)
O5 0.067(2) 0.0565(18) 0.0609(19) -0.0097(15) 0.0038(16) -0.0105(16)
O6 0.080(2) 0.090(2) 0.0442(18) -0.0017(16) 0.0138(17) -0.0291(19)
O7 0.062(2) 0.111(3) 0.0529(19) 0.0116(19) -0.0069(16) -0.034(2)
N1 0.0386(19) 0.054(2) 0.0434(18) 0.0073(16) 0.0099(14) -0.0040(16)
N2 0.0382(18) 0.052(2) 0.0395(18) 0.0045(15) 0.0064(15) -0.0054(16)
C1 0.104(4) 0.078(4) 0.099(4) -0.013(3) -0.031(4) -0.014(3)
C2 0.047(2) 0.045(2) 0.062(3) -0.009(2) -0.001(2) -0.001(2)
C3 0.060(3) 0.047(2) 0.056(3) 0.009(2) 0.005(2) 0.000(2)
C4 0.045(2) 0.052(3) 0.042(2) 0.004(2) 0.0017(18) 0.006(2)
C5 0.035(2) 0.047(2) 0.043(2) 0.0004(18) 0.0066(18) 0.0055(18)
C6 0.056(3) 0.049(2) 0.043(2) 0.0074(19) -0.001(2) 0.000(2)
C7 0.064(3) 0.060(3) 0.045(2) 0.002(2) -0.010(2) 0.005(2)
C8 0.042(2) 0.049(2) 0.046(2) 0.006(2) 0.0074(18) 0.001(2)
C9 0.043(2) 0.047(2) 0.042(2) 0.0034(18) 0.0054(17) -0.0033(19)
C10 0.040(2) 0.044(2) 0.038(2) 0.0071(17) 0.0059(17) -0.0019(18)
C11 0.038(2) 0.052(2) 0.041(2) 0.0077(19) 0.0066(18) 0.004(2)
C12 0.053(3) 0.062(3) 0.056(3) -0.002(2) 0.016(2) 0.006(2)
C13 0.063(3) 0.084(4) 0.077(3) -0.003(3) 0.029(3) 0.020(3)
C14 0.043(3) 0.096(4) 0.088(4) 0.008(3) 0.025(3) 0.017(3)
C15 0.038(2) 0.074(3) 0.067(3) 0.012(2) 0.009(2) -0.003(2)
C16 0.039(2) 0.053(3) 0.046(2) 0.0084(19) 0.0082(18) 0.003(2)
C17 0.032(2) 0.045(2) 0.040(2) 0.0050(17) 0.0043(17) 0.0007(17)
C18 0.035(2) 0.054(3) 0.038(2) -0.0028(19) 0.0036(17) -0.005(2)
C19 0.044(2) 0.062(3) 0.050(2) 0.011(2) 0.0011(19) -0.005(2)
C20 0.042(2) 0.051(2) 0.049(2) 0.005(2) 0.0102(18) -0.010(2)
C21 0.051(3) 0.063(3) 0.067(3) -0.005(2) 0.014(2) -0.013(2)
C22 0.043(3) 0.062(3) 0.103(4) 0.006(3) 0.015(3) -0.013(2)
C23 0.062(3) 0.101(4) 0.089(4) 0.017(3) 0.034(3) -0.016(3)
C24 0.094(4) 0.172(7) 0.073(4) -0.027(4) 0.047(3) -0.032(5)
C25 0.068(3) 0.125(5) 0.063(3) -0.023(3) 0.026(3) -0.037(3)
C26 0.035(2) 0.049(2) 0.041(2) 0.0037(18) 0.0059(18) -0.0040(19)
C27 0.056(3) 0.059(3) 0.048(3) -0.001(2) 0.005(2) -0.016(2)
C28 0.092(5) 0.174(7) 0.071(4) 0.022(5) -0.025(4) -0.055(5)
C29 0.145(7) 0.218(10) 0.096(5) -0.055(6) 0.025(5) -0.079(7)
C30 0.051(2) 0.040(2) 0.044(2) 0.0054(19) 0.0090(19) 0.0011(19)
C31 0.058(3) 0.061(3) 0.045(2) 0.000(2) 0.009(2) 0.000(2)
C32 0.052(3) 0.068(3) 0.060(3) 0.004(2) 0.011(2) 0.003(2)
C33 0.058(3) 0.060(3) 0.053(3) 0.006(2) -0.003(2) 0.002(2)
C34 0.079(4) 0.070(3) 0.042(3) -0.007(2) 0.002(2) 0.011(3)
C35 0.059(3) 0.064(3) 0.052(3) 0.001(2) 0.012(2) 0.009(2)
C36 0.070(4) 0.115(5) 0.076(4) -0.002(3) -0.015(3) 0.001(3)
S4 0.0843(9) 0.0573(7) 0.0584(7) -0.0115(6) 0.0312(6) -0.0237(6)
S5 0.1783(18) 0.0926(11) 0.0939(11) -0.0304(9) 0.0873(12) -0.0710(12)
S6 0.0489(7) 0.0712(8) 0.0743(8) 0.0131(7) 0.0098(6) -0.0203(6)
O8 0.067(2) 0.082(2) 0.074(2) 0.0020(18) -0.0037(18) -0.0180(19)
O9 0.065(2) 0.078(2) 0.0583(18) -0.0010(17) 0.0245(16) -0.0115(17)
O10 0.082(2) 0.0537(19) 0.079(2) 0.0047(17) 0.032(2) 0.0001(17)
O11 0.0457(19) 0.090(3) 0.113(3) 0.038(2) 0.0107(18) 0.0012(19)
O12 0.086(2) 0.086(3) 0.087(2) 0.001(2) 0.0047(19) -0.050(2)
O13 0.183(5) 0.093(3) 0.080(3) -0.009(2) -0.017(3) -0.063(3)
O14 0.098(3) 0.080(2) 0.059(2) 0.0128(19) -0.0057(18) -0.020(2)
N3 0.072(2) 0.047(2) 0.047(2) 0.0007(17) 0.0124(18) -0.0177(19)
N4 0.053(2) 0.054(2) 0.069(2) 0.0065(19) 0.0159(19) -0.0154(19)
C37 0.057(3) 0.071(3) 0.111(4) -0.003(3) 0.012(3) -0.004(3)
C38 0.058(3) 0.045(2) 0.060(3) -0.001(2) 0.002(2) -0.003(2)
C39 0.055(3) 0.044(2) 0.059(3) 0.004(2) 0.014(2) -0.001(2)
C40 0.062(3) 0.044(2) 0.046(2) 0.0004(19) 0.009(2) -0.001(2)
C41 0.052(3) 0.037(2) 0.048(2) -0.0011(18) 0.013(2) -0.0020(19)
C42 0.071(3) 0.068(3) 0.054(3) 0.000(2) 0.020(2) -0.009(3)
C43 0.070(3) 0.079(3) 0.049(3) 0.002(2) 0.005(3) -0.014(3)
C44 0.054(3) 0.034(2) 0.051(2) -0.0010(19) 0.016(2) 0.0018(19)
C45 0.054(3) 0.047(2) 0.059(3) 0.005(2) 0.012(2) -0.011(2)
C46 0.046(2) 0.046(2) 0.047(2) -0.0003(19) 0.0137(18) -0.0111(19)
C47 0.050(3) 0.045(2) 0.064(3) 0.001(2) 0.025(2) -0.006(2)
C48 0.054(3) 0.057(3) 0.099(4) -0.001(3) 0.029(3) -0.006(2)
C49 0.076(4) 0.062(4) 0.148(6) 0.001(4) 0.051(4) 0.010(3)
C50 0.095(4) 0.046(3) 0.141(5) -0.010(3) 0.063(4) -0.001(3)
C51 0.087(4) 0.051(3) 0.099(4) -0.015(3) 0.043(3) -0.024(3)
C52 0.058(3) 0.045(3) 0.068(3) 0.000(2) 0.029(2) -0.010(2)
C53 0.056(3) 0.045(2) 0.047(2) -0.0013(19) 0.0167(19) -0.012(2)
C54 0.061(3) 0.044(2) 0.049(3) 0.003(2) 0.007(2) -0.011(2)
C55 0.094(4) 0.060(3) 0.051(3) -0.012(2) 0.022(3) -0.036(3)
C56 0.077(5) 0.047(5) 0.051(4) 0.008(4) 0.012(4) -0.018(4)
C57 0.088(5) 0.058(5) 0.067(6) -0.004(4) 0.004(5) -0.017(4)
C58 0.094(6) 0.058(5) 0.082(6) -0.011(5) -0.003(5) -0.015(5)
C59 0.099(6) 0.058(5) 0.095(5) 0.009(4) 0.025(5) 0.002(5)
C60 0.102(6) 0.067(5) 0.094(6) 0.019(5) 0.007(5) 0.007(5)
C61 0.086(5) 0.064(4) 0.074(5) 0.010(4) -0.002(4) -0.013(4)
C62 0.058(3) 0.056(3) 0.054(3) 0.003(2) 0.006(2) -0.015(2)
C63 0.079(4) 0.076(4) 0.068(3) 0.004(3) -0.002(3) -0.029(3)
C64 0.175(7) 0.115(6) 0.056(3) 0.019(4) -0.019(4) -0.030(5)
C65 0.172(7) 0.131(7) 0.069(4) 0.013(4) -0.008(4) 0.004(6)
C66 0.050(3) 0.050(3) 0.073(3) 0.006(2) 0.025(2) 0.001(2)
C67 0.089(4) 0.052(3) 0.081(4) 0.003(3) 0.024(3) 0.013(3)
C68 0.126(5) 0.068(4) 0.072(4) -0.010(3) 0.026(3) 0.025(3)
C69 0.133(5) 0.082(4) 0.067(4) 0.001(3) 0.033(3) 0.030(4)
C70 0.151(6) 0.064(4) 0.086(4) 0.023(3) 0.036(4) 0.012(4)
C71 0.101(4) 0.051(3) 0.078(4) 0.002(3) 0.031(3) -0.008(3)
C72 0.226(9) 0.144(7) 0.063(4) 0.016(4) 0.027(5) 0.065(7)
C61A 0.087(7) 0.064(6) 0.072(6) 0.009(5) 0.004(5) -0.012(6)
C60A 0.099(6) 0.073(6) 0.091(6) 0.020(5) 0.004(5) 0.000(6)
C59A 0.098(7) 0.055(6) 0.091(6) 0.008(5) 0.011(6) -0.007(6)
C58A 0.092(7) 0.056(6) 0.078(7) -0.008(6) 0.002(6) -0.015(6)
C57A 0.091(6) 0.056(6) 0.064(6) -0.003(5) 0.003(6) -0.019(5)
C56A 0.079(6) 0.054(6) 0.055(5) 0.005(5) 0.007(5) -0.016(5)

loop_
_atom_type_symbol
_atom_type_description
_atom_type_scat_dispersion_real
_atom_type_scat_dispersion_imag
_atom_type_scat_source
C C 0.0033 0.0016 'International Tables Vol C Tables 4.2.6.8 and 6.1.1.4'
H H 0.0000 0.0000 'International Tables Vol C Tables 4.2.6.8 and 6.1.1.4'
N N 0.0061 0.0033 'International Tables Vol C Tables 4.2.6.8 and 6.1.1.4'
O O 0.0106 0.0060 'International Tables Vol C Tables 4.2.6.8 and 6.1.1.4'
S S 0.1246 0.1234 'International Tables Vol C Tables 4.2.6.8 and 6.1.1.4'

loop_
_geom_angle_atom_site_label_1
_geom_angle_atom_site_label_2
_geom_angle_atom_site_label_3
_geom_angle
C19 S1 C17 93.42(19)
O4 S3 O5 120.60(18)
O4 S3 N2 106.53(18)
O4 S3 C30 109.33(19)
O5 S3 N2 106.23(18)
O5 S3 C30 107.62(19)
N2 S3 C30 105.54(17)
C2 O1 C1 118.0(4)
C27 O7 C28 116.8(4)
C18 N1 C20 120.7(3)
C19 N1 C18 116.5(3)
C19 N1 C20 122.7(3)
C16 N2 S3 121.0(3)
C16 N2 C26 118.1(3)
C26 N2 S3 116.5(3)
O1 C1 H1A 109.5
O1 C1 H1B 109.5
O1 C1 H1C 109.5
H1A C1 H1B 109.5
H1A C1 H1C 109.5
H1B C1 H1C 109.5
O1 C2 C3 115.2(4)
O1 C2 C7 125.3(4)
C7 C2 C3 119.5(4)
C2 C3 H3 119.8
C4 C3 C2 120.4(4)
C4 C3 H3 119.8
C3 C4 H4 119.5
C3 C4 C5 121.0(4)
C5 C4 H4 119.5
C4 C5 C8 123.4(3)
C6 C5 C4 117.9(4)
C6 C5 C8 118.7(4)
C5 C6 H6 119.1
C7 C6 C5 121.9(4)
C7 C6 H6 119.1
C2 C7 H7 120.3
C6 C7 C2 119.3(4)
C6 C7 H7 120.3
O2 C8 C5 121.6(3)
O2 C8 C9 119.7(4)
C5 C8 C9 118.6(3)
C8 C9 H9A 109.0
C8 C9 H9B 109.0
C8 C9 C10 112.8(3)
H9A C9 H9B 107.8
C10 C9 H9A 109.0
C10 C9 H9B 109.0
C9 C10 H10 107.8
C9 C10 C17 113.4(3)
C11 C10 C9 115.3(3)
C11 C10 H10 107.8
C11 C10 C17 104.6(3)
C17 C10 H10 107.8
C12 C11 C10 124.8(4)
C12 C11 C16 118.2(4)
C16 C11 C10 116.4(3)
C11 C12 H12 119.7
C11 C12 C13 120.7(5)
C13 C12 H12 119.7
C12 C13 H13 119.9
C12 C13 C14 120.3(5)
C14 C13 H13 119.9
C13 C14 H14 120.0
C15 C14 C13 119.9(4)
C15 C14 H14 120.0
C14 C15 H15 120.3
C14 C15 C16 119.5(5)
C16 C15 H15 120.3
C11 C16 N2 117.2(3)
C15 C16 N2 121.4(4)
C15 C16 C11 121.3(4)
C10 C17 S1 109.2(3)
C10 C17 C26 108.8(3)
C18 C17 S1 105.8(3)
C18 C17 C10 111.7(3)
C18 C17 C26 108.1(3)
C26 C17 S1 113.2(3)
O3 C18 N1 123.9(4)
O3 C18 C17 124.1(4)
N1 C18 C17 112.0(3)
S2 C19 S1 121.9(3)
N1 C19 S1 112.2(3)
N1 C19 S2 125.9(3)
C21 C20 N1 119.1(4)
C25 C20 N1 120.3(4)
C25 C20 C21 120.6(4)
C20 C21 H21 120.4
C20 C21 C22 119.3(4)
C22 C21 H21 120.4
C21 C22 H22 120.0
C23 C22 C21 120.1(5)
C23 C22 H22 120.0
C22 C23 H23 120.0
C22 C23 C24 119.9(5)
C24 C23 H23 120.0
C23 C24 H24 119.7
C23 C24 C25 120.5(5)
C25 C24 H24 119.7
C20 C25 C24 119.6(5)
C20 C25 H25 120.2
C24 C25 H25 120.2
N2 C26 C17 112.4(3)
N2 C26 H26 106.7
N2 C26 C27 114.2(3)
C17 C26 H26 106.7
C27 C26 C17 109.6(3)
C27 C26 H26 106.7
O6 C27 O7 126.7(4)
O6 C27 C26 120.2(4)
O7 C27 C26 113.0(4)
O7 C28 H28A 109.7
O7 C28 H28B 109.7
H28A C28 H28B 108.2
C29 C28 O7 109.8(7)
C29 C28 H28A 109.7
C29 C28 H28B 109.7
C28 C29 H29A 109.5
C28 C29 H29B 109.5
C28 C29 H29C 109.5
H29A C29 H29B 109.5
H29A C29 H29C 109.5
H29B C29 H29C 109.5
C31 C30 S3 119.4(3)
C35 C30 S3 119.8(3)
C35 C30 C31 120.6(4)
C30 C31 H31 120.4
C30 C31 C32 119.2(4)
C32 C31 H31 120.4
C31 C32 H32 119.1
C33 C32 C31 121.7(4)
C33 C32 H32 119.1
C32 C33 C34 117.7(4)
C32 C33 C36 121.0(5)
C34 C33 C36 121.3(4)
C33 C34 H34 119.1
C35 C34 C33 121.8(4)
C35 C34 H34 119.1
C30 C35 C34 119.0(4)
C30 C35 H35 120.5
C34 C35 H35 120.5
C33 C36 H36A 109.5
C33 C36 H36B 109.5
C33 C36 H36C 109.5
H36A C36 H36B 109.5
H36A C36 H36C 109.5
H36B C36 H36C 109.5
C55 S4 C53 93.1(2)
O11 S6 N4 105.10(19)
O11 S6 C66 109.9(2)
O12 S6 O11 119.7(2)
O12 S6 N4 109.5(2)
O12 S6 C66 107.5(2)
N4 S6 C66 104.1(2)
C38 O8 C37 118.5(4)
C63 O14 C64 115.5(5)
C54 N3 C56 119.4(16)
C54 N3 C56A 123(3)
C55 N3 C54 117.1(4)
C55 N3 C56 123.5(16)
C55 N3 C56A 120(3)
C52 N4 S6 120.5(3)
C52 N4 C62 120.0(3)
C62 N4 S6 118.9(3)
O8 C37 H37A 109.5
O8 C37 H37B 109.5
O8 C37 H37C 109.5
H37A C37 H37B 109.5
H37A C37 H37C 109.5
H37B C37 H37C 109.5
O8 C38 C39 124.8(4)
O8 C38 C43 115.0(4)
C39 C38 C43 120.2(4)
C38 C39 H39 120.2
C38 C39 C40 119.6(4)
C40 C39 H39 120.2
C39 C40 H40 119.2
C41 C40 C39 121.7(4)
C41 C40 H40 119.2
C40 C41 C42 117.5(4)
C40 C41 C44 124.1(4)
C42 C41 C44 118.4(4)
C41 C42 H42 119.3
C43 C42 C41 121.5(4)
C43 C42 H42 119.3
C38 C43 H43 120.3
C42 C43 C38 119.5(4)
C42 C43 H43 120.3
O9 C44 C41 121.4(4)
O9 C44 C45 120.4(4)
C41 C44 C45 118.1(3)
C44 C45 H45A 108.9
C44 C45 H45B 108.9
C44 C45 C46 113.2(3)
H45A C45 H45B 107.8
C46 C45 H45A 108.9
C46 C45 H45B 108.9
C45 C46 H46 107.4
C45 C46 C53 113.0(3)
C47 C46 C45 114.7(4)
C47 C46 H46 107.4
C47 C46 C53 106.8(3)
C53 C46 H46 107.4
C48 C47 C46 125.4(4)
C48 C47 C52 118.3(4)
C52 C47 C46 116.2(4)
C47 C48 H48 119.3
C49 C48 C47 121.3(5)
C49 C48 H48 119.3
C48 C49 H49 120.2
C48 C49 C50 119.6(5)
C50 C49 H49 120.2
C49 C50 H50 119.6
C51 C50 C49 120.7(5)
C51 C50 H50 119.6
C50 C51 H51 120.5
C50 C51 C52 119.1(5)
C52 C51 H51 120.5
C47 C52 N4 116.4(4)
C51 C52 N4 122.7(4)
C51 C52 C47 120.9(5)
C46 C53 S4 108.9(3)
C46 C53 C62 109.6(3)
C54 C53 S4 105.4(3)
C54 C53 C46 110.1(3)
C54 C53 C62 108.4(4)
C62 C53 S4 114.2(3)
O10 C54 N3 124.1(4)
O10 C54 C53 123.4(4)
N3 C54 C53 112.5(4)
S5 C55 S4 122.6(3)
N3 C55 S4 111.6(3)
N3 C55 S5 125.7(3)
C57 C56 N3 120.7(16)
C57 C56 C61 118(2)
C61 C56 N3 121.0(17)
C56 C57 H57 121.5
C56 C57 C58 116.9(19)
C58 C57 H57 121.5
C57 C58 H58 118.0
C59 C58 C57 124.0(14)
C59 C58 H58 118.0
C58 C59 H59 120.3
C60 C59 C58 119.3(13)
C60 C59 H59 120.3
C59 C60 H60 119.9
C59 C60 C61 120.3(11)
C61 C60 H60 119.9
C56 C61 C60 120.9(14)
C56 C61 H61 119.6
C60 C61 H61 119.6
N4 C62 C53 111.6(4)
N4 C62 H62 107.3
N4 C62 C63 110.5(4)
C53 C62 H62 107.3
C63 C62 C53 112.6(4)
C63 C62 H62 107.3
O13 C63 O14 125.0(5)
O13 C63 C62 124.8(5)
O14 C63 C62 110.1(4)
O14 C64 H64A 109.8
O14 C64 H64B 109.8
H64A C64 H64B 108.3
C65 C64 O14 109.3(6)
C65 C64 H64A 109.8
C65 C64 H64B 109.8
C64 C65 H65A 109.5
C64 C65 H65B 109.5
C64 C65 H65C 109.5
H65A C65 H65B 109.5
H65A C65 H65C 109.5
H65B C65 H65C 109.5
C67 C66 S6 119.7(4)
C67 C66 C71 119.9(5)
C71 C66 S6 120.3(4)
C66 C67 H67 119.9
C68 C67 C66 120.2(5)
C68 C67 H67 119.9
C67 C68 H68 119.5
C67 C68 C69 121.0(5)
C69 C68 H68 119.5
C68 C69 C72 120.9(6)
C70 C69 C68 117.8(5)
C70 C69 C72 121.2(6)
C69 C70 H70 119.1
C69 C70 C71 121.8(5)
C71 C70 H70 119.1
C66 C71 C70 119.2(5)
C66 C71 H71 120.4
C70 C71 H71 120.4
C69 C72 H72A 109.5
C69 C72 H72B 109.5
C69 C72 H72C 109.5
H72A C72 H72B 109.5
H72A C72 H72C 109.5
H72B C72 H72C 109.5
C60A C61A H61A 122.7
C56A C61A H61A 122.7
C56A C61A C60A 115(2)
C61A C60A H60A 120.5
C61A C60A C59A 118.9(16)
C59A C60A H60A 120.5
C60A C59A H59A 118.4
C58A C59A C60A 123.1(19)
C58A C59A H59A 118.4
C59A C58A H58A 122.6
C57A C58A C59A 115(2)
C57A C58A H58A 122.6
C58A C57A H57A 119.7
C56A C57A C58A 121(3)
C56A C57A H57A 119.7
C61A C56A N3 115(3)
C57A C56A N3 119(2)
C57A C56A C61A 126(3)

loop_
_geom_bond_atom_site_label_1
_geom_bond_atom_site_label_2
_geom_bond_distance
S1 C17 1.825(4)
S1 C19 1.727(4)
S2 C19 1.634(4)
S3 O4 1.422(3)
S3 O5 1.430(3)
S3 N2 1.652(3)
S3 C30 1.764(4)
O1 C1 1.422(6)
O1 C2 1.357(5)
O2 C8 1.208(4)
O3 C18 1.203(5)
O6 C27 1.203(5)
O7 C27 1.317(5)
O7 C28 1.481(6)
N1 C18 1.397(5)
N1 C19 1.375(5)
N1 C20 1.446(5)
N2 C16 1.438(5)
N2 C26 1.468(5)
C1 H1A 0.9600
C1 H1B 0.9600
C1 H1C 0.9600
C2 C3 1.386(6)
C2 C7 1.382(6)
C3 H3 0.9300
C3 C4 1.365(6)
C4 H4 0.9300
C4 C5 1.391(6)
C5 C6 1.378(5)
C5 C8 1.480(6)
C6 H6 0.9300
C6 C7 1.376(6)
C7 H7 0.9300
C8 C9 1.514(5)
C9 H9A 0.9700
C9 H9B 0.9700
C9 C10 1.525(5)
C10 H10 0.9800
C10 C11 1.525(5)
C10 C17 1.552(5)
C11 C12 1.379(6)
C11 C16 1.396(6)
C12 H12 0.9300
C12 C13 1.382(6)
C13 H13 0.9300
C13 C14 1.383(7)
C14 H14 0.9300
C14 C15 1.376(7)
C15 H15 0.9300
C15 C16 1.380(6)
C17 C18 1.520(5)
C17 C26 1.554(5)
C20 C21 1.361(6)
C20 C25 1.344(6)
C21 H21 0.9300
C21 C22 1.389(6)
C22 H22 0.9300
C22 C23 1.349(7)
C23 H23 0.9300
C23 C24 1.351(8)
C24 H24 0.9300
C24 C25 1.380(7)
C25 H25 0.9300
C26 H26 0.9800
C26 C27 1.527(6)
C28 H28A 0.9700
C28 H28B 0.9700
C28 C29 1.443(11)
C29 H29A 0.9600
C29 H29B 0.9600
C29 H29C 0.9600
C30 C31 1.376(6)
C30 C35 1.366(6)
C31 H31 0.9300
C31 C32 1.386(6)
C32 H32 0.9300
C32 C33 1.363(6)
C33 C34 1.386(6)
C33 C36 1.511(6)
C34 H34 0.9300
C34 C35 1.380(6)
C35 H35 0.9300
C36 H36A 0.9600
C36 H36B 0.9600
C36 H36C 0.9600
S4 C53 1.840(4)
S4 C55 1.737(5)
S5 C55 1.626(5)
S6 O11 1.432(4)
S6 O12 1.423(4)
S6 N4 1.656(3)
S6 C66 1.743(5)
O8 C37 1.427(6)
O8 C38 1.357(5)
O9 C44 1.211(5)
O10 C54 1.201(5)
O13 C63 1.176(6)
O14 C63 1.332(6)
O14 C64 1.480(6)
N3 C54 1.382(5)
N3 C55 1.382(6)
N3 C56 1.47(3)
N3 C56A 1.39(4)
N4 C52 1.421(6)
N4 C62 1.457(5)
C37 H37A 0.9600
C37 H37B 0.9600
C37 H37C 0.9600
C38 C39 1.372(6)
C38 C43 1.394(6)
C39 H39 0.9300
C39 C40 1.385(6)
C40 H40 0.9300
C40 C41 1.384(6)
C41 C42 1.402(6)
C41 C44 1.486(6)
C42 H42 0.9300
C42 C43 1.373(6)
C43 H43 0.9300
C44 C45 1.511(6)
C45 H45A 0.9700
C45 H45B 0.9700
C45 C46 1.528(6)
C46 H46 0.9800
C46 C47 1.506(6)
C46 C53 1.545(6)
C47 C48 1.373(6)
C47 C52 1.400(6)
C48 H48 0.9300
C48 C49 1.373(7)
C49 H49 0.9300
C49 C50 1.382(8)
C50 H50 0.9300
C50 C51 1.374(8)
C51 H51 0.9300
C51 C52 1.385(6)
C53 C54 1.519(6)
C53 C62 1.545(6)
C56 C57 1.365(18)
C56 C61 1.38(2)
C57 H57 0.9300
C57 C58 1.397(16)
C58 H58 0.9300
C58 C59 1.319(14)
C59 H59 0.9300
C59 C60 1.301(13)
C60 H60 0.9300
C60 C61 1.392(13)
C61 H61 0.9300
C62 H62 0.9800
C62 C63 1.521(7)
C64 H64A 0.9700
C64 H64B 0.9700
C64 C65 1.411(9)
C65 H65A 0.9600
C65 H65B 0.9600
C65 H65C 0.9600
C66 C67 1.372(7)
C66 C71 1.377(6)
C67 H67 0.9300
C67 C68 1.369(7)
C68 H68 0.9300
C68 C69 1.385(8)
C69 C70 1.376(8)
C69 C72 1.529(8)
C70 H70 0.9300
C70 C71 1.377(8)
C71 H71 0.9300
C72 H72A 0.9600
C72 H72B 0.9600
C72 H72C 0.9600
C61A H61A 0.9300
C61A C60A 1.413(18)
C61A C56A 1.36(3)
C60A H60A 0.9300
C60A C59A 1.413(12)
C59A H59A 0.9300
C59A C58A 1.39(2)
C58A H58A 0.9300
C58A C57A 1.37(2)
C57A H57A 0.9300
C57A C56A 1.36(2)

loop_
_geom_torsion_atom_site_label_1
_geom_torsion_atom_site_label_2
_geom_torsion_atom_site_label_3
_geom_torsion_atom_site_label_4
_geom_torsion
S1 C17 C18 O3 179.5(3)
S1 C17 C18 N1 -1.7(4)
S1 C17 C26 N2 89.2(3)
S1 C17 C26 C27 -39.0(4)
S3 N2 C16 C11 -113.5(3)
S3 N2 C16 C15 69.9(4)
S3 N2 C26 C17 135.4(3)
S3 N2 C26 C27 -98.8(4)
S3 C30 C31 C32 -174.8(3)
S3 C30 C35 C34 174.2(4)
O1 C2 C3 C4 179.6(4)
O1 C2 C7 C6 -178.3(4)
O2 C8 C9 C10 -0.3(5)
O4 S3 N2 C16 -33.0(3)
O4 S3 N2 C26 170.9(3)
O4 S3 C30 C31 -150.1(3)
O4 S3 C30 C35 34.6(4)
O5 S3 N2 C16 -162.8(3)
O5 S3 N2 C26 41.1(3)
O5 S3 C30 C31 -17.4(4)
O5 S3 C30 C35 167.3(3)
N1 C20 C21 C22 -179.8(4)
N1 C20 C25 C24 -178.9(5)
N2 S3 C30 C31 95.7(4)
N2 S3 C30 C35 -79.6(4)
N2 C26 C27 O6 178.7(4)
N2 C26 C27 O7 -2.1(5)
C1 O1 C2 C3 -179.2(5)
C1 O1 C2 C7 1.0(7)
C2 C3 C4 C5 -0.4(6)
C3 C2 C7 C6 1.8(7)
C3 C4 C5 C6 0.1(6)
C3 C4 C5 C8 179.4(4)
C4 C5 C6 C7 1.3(6)
C4 C5 C8 O2 170.2(4)
C4 C5 C8 C9 -12.7(6)
C5 C6 C7 C2 -2.2(7)
C5 C8 C9 C10 -177.4(3)
C6 C5 C8 O2 -10.4(6)
C6 C5 C8 C9 166.7(4)
C7 C2 C3 C4 -0.6(6)
C8 C5 C6 C7 -178.2(4)
C8 C9 C10 C11 -75.3(4)
C8 C9 C10 C17 164.2(3)
C9 C10 C11 C12 -2.3(5)
C9 C10 C11 C16 -174.1(3)
C9 C10 C17 S1 68.1(4)
C9 C10 C17 C18 -48.7(4)
C9 C10 C17 C26 -167.9(3)
C10 C11 C12 C13 -173.8(4)
C10 C11 C16 N2 -3.4(5)
C10 C11 C16 C15 173.2(4)
C10 C17 C18 O3 -61.8(5)
C10 C17 C18 N1 117.1(3)
C10 C17 C26 N2 -32.5(4)
C10 C17 C26 C27 -160.7(3)
C11 C10 C17 S1 -58.3(3)
C11 C10 C17 C18 -175.0(3)
C11 C10 C17 C26 65.8(4)
C11 C12 C13 C14 0.9(7)
C12 C11 C16 N2 -175.7(3)
C12 C11 C16 C15 0.9(6)
C12 C13 C14 C15 1.8(8)
C13 C14 C15 C16 -3.0(7)
C14 C15 C16 N2 178.2(4)
C14 C15 C16 C11 1.7(6)
C16 N2 C26 C17 -21.4(4)
C16 N2 C26 C27 104.4(4)
C16 C11 C12 C13 -2.2(6)
C17 S1 C19 S2 180.0(3)
C17 S1 C19 N1 1.6(3)
C17 C10 C11 C12 122.8(4)
C17 C10 C11 C16 -48.9(4)
C17 C26 C27 O6 -54.0(5)
C17 C26 C27 O7 125.2(4)
C18 N1 C19 S1 -3.1(4)
C18 N1 C19 S2 178.7(3)
C18 N1 C20 C21 84.5(5)
C18 N1 C20 C25 -95.7(5)
C18 C17 C26 N2 -153.9(3)
C18 C17 C26 C27 77.9(4)
C19 S1 C17 C10 -120.3(3)
C19 S1 C17 C18 0.1(3)
C19 S1 C17 C26 118.3(3)
C19 N1 C18 O3 -178.1(4)
C19 N1 C18 C17 3.1(5)
C19 N1 C20 C21 -98.4(5)
C19 N1 C20 C25 81.5(6)
C20 N1 C18 O3 -0.7(6)
C20 N1 C18 C17 -179.5(3)
C20 N1 C19 S1 179.7(3)
C20 N1 C19 S2 1.4(6)
C20 C21 C22 C23 -0.4(7)
C21 C20 C25 C24 0.9(9)
C21 C22 C23 C24 -0.8(9)
C22 C23 C24 C25 2.1(10)
C23 C24 C25 C20 -2.2(10)
C25 C20 C21 C22 0.3(7)
C26 N2 C16 C11 42.2(5)
C26 N2 C16 C15 -134.4(4)
C26 C17 C18 O3 57.9(5)
C26 C17 C18 N1 -123.3(3)
C27 O7 C28 C29 -81.4(7)
C28 O7 C27 O6 -0.5(8)
C28 O7 C27 C26 -179.6(5)
C30 S3 N2 C16 83.2(3)
C30 S3 N2 C26 -73.0(3)
C30 C31 C32 C33 1.1(7)
C31 C30 C35 C34 -1.0(7)
C31 C32 C33 C34 -1.9(7)
C31 C32 C33 C36 -179.7(5)
C32 C33 C34 C35 1.3(7)
C33 C34 C35 C30 0.1(7)
C35 C30 C31 C32 0.4(6)
C36 C33 C34 C35 179.1(5)
S4 C53 C54 O10 178.8(4)
S4 C53 C54 N3 -4.6(4)
S4 C53 C62 N4 92.5(4)
S4 C53 C62 C63 -32.4(5)
S6 N4 C52 C47 -128.2(4)
S6 N4 C52 C51 50.7(6)
S6 N4 C62 C53 148.8(3)
S6 N4 C62 C63 -85.1(4)
S6 C66 C67 C68 -178.4(4)
S6 C66 C71 C70 179.2(4)
O8 C38 C39 C40 177.5(4)
O8 C38 C43 C42 -177.7(4)
O9 C44 C45 C46 -12.4(6)
O11 S6 N4 C52 163.3(3)
O11 S6 N4 C62 -8.2(4)
O11 S6 C66 C67 -43.4(4)
O11 S6 C66 C71 138.5(4)
O12 S6 N4 C52 -66.9(4)
O12 S6 N4 C62 121.6(3)
O12 S6 C66 C67 -175.2(4)
O12 S6 C66 C71 6.7(5)
N3 C56 C57 C58 -175(2)
N3 C56 C61 C60 179.4(19)
N4 S6 C66 C67 68.7(4)
N4 S6 C66 C71 -109.4(4)
N4 C62 C63 O13 -7.0(8)
N4 C62 C63 O14 173.3(4)
C37 O8 C38 C39 5.0(6)
C37 O8 C38 C43 -176.3(4)
C38 C39 C40 C41 -0.4(6)
C39 C38 C43 C42 1.1(7)
C39 C40 C41 C42 1.9(6)
C39 C40 C41 C44 -179.0(4)
C40 C41 C42 C43 -2.0(6)
C40 C41 C44 O9 -179.6(4)
C40 C41 C44 C45 -2.4(6)
C41 C42 C43 C38 0.5(7)
C41 C44 C45 C46 170.4(3)
C42 C41 C44 O9 -0.5(6)
C42 C41 C44 C45 176.6(4)
C43 C38 C39 C40 -1.1(6)
C44 C41 C42 C43 178.9(4)
C44 C45 C46 C47 -85.5(4)
C44 C45 C46 C53 151.9(4)
C45 C46 C47 C48 4.7(6)
C45 C46 C47 C52 -172.2(4)
C45 C46 C53 S4 64.5(4)
C45 C46 C53 C54 -50.6(5)
C45 C46 C53 C62 -169.8(4)
C46 C47 C48 C49 -178.0(5)
C46 C47 C52 N4 -4.8(5)
C46 C47 C52 C51 176.3(4)
C46 C53 C54 O10 -63.8(5)
C46 C53 C54 N3 112.8(4)
C46 C53 C62 N4 -30.1(5)
C46 C53 C62 C63 -155.0(4)
C47 C46 C53 S4 -62.4(3)
C47 C46 C53 C54 -177.6(3)
C47 C46 C53 C62 63.2(4)
C47 C48 C49 C50 2.1(9)
C48 C47 C52 N4 178.1(4)
C48 C47 C52 C51 -0.8(7)
C48 C49 C50 C51 -1.1(9)
C49 C50 C51 C52 -0.9(8)
C50 C51 C52 N4 -177.0(4)
C50 C51 C52 C47 1.8(7)
C52 N4 C62 C53 -22.8(5)
C52 N4 C62 C63 103.4(5)
C52 C47 C48 C49 -1.2(7)
C53 S4 C55 S5 176.6(4)
C53 S4 C55 N3 -3.4(4)
C53 C46 C47 C48 130.6(4)
C53 C46 C47 C52 -46.3(5)
C53 C62 C63 O13 118.6(6)
C53 C62 C63 O14 -61.2(6)
C54 N3 C55 S4 1.2(5)
C54 N3 C55 S5 -178.8(4)
C54 N3 C56 C57 104(3)
C54 N3 C56 C61 -71(3)
C54 N3 C56A C61A -104(4)
C54 N3 C56A C57A 83(5)
C54 C53 C62 N4 -150.3(4)
C54 C53 C62 C63 84.7(5)
C55 S4 C53 C46 -113.8(3)
C55 S4 C53 C54 4.4(3)
C55 S4 C53 C62 123.3(3)
C55 N3 C54 O10 179.0(4)
C55 N3 C54 C53 2.5(5)
C55 N3 C56 C57 -78(3)
C55 N3 C56 C61 107(3)
C55 N3 C56A C61A 77(5)
C55 N3 C56A C57A -96(5)
C56 N3 C54 O10 -3.0(10)
C56 N3 C54 C53 -179.6(8)
C56 N3 C55 S4 -176.7(9)
C56 N3 C55 S5 3.3(10)
C56 C57 C58 C59 -6(3)
C57 C56 C61 C60 5(4)
C57 C58 C59 C60 8(3)
C58 C59 C60 C61 -3(2)
C59 C60 C61 C56 -3(3)
C61 C56 C57 C58 -1(4)
C62 N4 C52 C47 43.2(6)
C62 N4 C52 C51 -137.9(4)
C62 C53 C54 O10 56.1(5)
C62 C53 C54 N3 -127.3(4)
C63 O14 C64 C65 175.8(6)
C64 O14 C63 O13 -2.6(9)
C64 O14 C63 C62 177.1(5)
C66 S6 N4 C52 47.8(4)
C66 S6 N4 C62 -123.7(3)
C66 C67 C68 C69 0.2(9)
C67 C66 C71 C70 1.1(8)
C67 C68 C69 C70 -1.0(10)
C67 C68 C69 C72 176.3(6)
C68 C69 C70 C71 1.8(10)
C69 C70 C71 C66 -1.9(10)
C71 C66 C67 C68 -0.3(8)
C72 C69 C70 C71 -175.4(6)
C61A C60A C59A C58A 7(3)
C60A C61A C56A N3 180(3)
C60A C61A C56A C57A -8(7)
C60A C59A C58A C57A -15(4)
C59A C58A C57A C56A 12(5)
C58A C57A C56A N3 171(4)
C58A C57A C56A C61A -1(8)
C56A N3 C54 O10 0.4(14)
C56A N3 C54 C53 -176.1(13)
C56A N3 C55 S4 179.8(13)
C56A N3 C55 S5 -0.2(14)
C56A C61A C60A C59A 5(4)
